data_4123016
loop_
_publ_author_name
'Roesle, Philipp'
'Caporaso, Lucia'
'Schnitte, Manuel'
'Goldbach, Verena'
'Cavallo, Luigi'
'Mecking, Stefan'

_publ_section_title
;
 A Comprehensive Mechanistic Picture of the Isomerizing
 Alkoxycarbonylation of Plant Oils
;
_journal_name_full 'Journal of the American Chemical Society'
_journal_page_first 141121132036004
_journal_paper_doi 10.1021/ja508447d
_journal_year 2014
_chemical_formula_moiety 'C37 H81 O P4 Pd2, C F3 O3 S'
_chemical_formula_sum 'C38 H81 F3 O4 P4 Pd2 S'
_chemical_formula_weight 1027.77
_chemical_name_systematic
; 
 ? 
;
_space_group_IT_number 4
_symmetry_cell_setting monoclinic
_symmetry_space_group_name_Hall 'P 2yb'
_symmetry_space_group_name_H-M 'P 1 21 1'
_atom_sites_solution_hydrogens geom
_atom_sites_solution_primary heavy
_atom_sites_solution_secondary difmap
_audit_creation_method SHELXL-97
_cell_angle_alpha 90.00
_cell_angle_beta 112.288(5)
_cell_angle_gamma 90.00
_cell_formula_units_Z 2
_cell_length_a 13.3167(8)
_cell_length_b 11.4282(5)
_cell_length_c 16.5889(10)
_cell_measurement_reflns_used 60246
_cell_measurement_temperature 100(2)
_cell_measurement_theta_max 28.43
_cell_measurement_theta_min 2.22
_cell_volume 2336.0(2)
_computing_cell_refinement 'STOE X-AREA'
_computing_data_collection 'STOE X-AREA'
_computing_data_reduction 'STOE X-RED32'
_computing_structure_refinement 'SHELXL-97 (Sheldrick, 1997)'
_computing_structure_solution 'SHELXS-97 (Sheldrick, 1990)'
_diffrn_ambient_temperature 100(2)
_diffrn_detector_area_resol_mean 6.67
_diffrn_measured_fraction_theta_full 0.986
_diffrn_measured_fraction_theta_max 0.986
_diffrn_measurement_device_type 'STOE IPDS 2T'
_diffrn_measurement_method 'rotation method'
_diffrn_radiation_monochromator graphite
_diffrn_radiation_source 'fine-focus sealed tube'
_diffrn_radiation_type MoK\a
_diffrn_radiation_wavelength 0.71073
_diffrn_reflns_av_R_equivalents 0.0528
_diffrn_reflns_av_sigmaI/netI 0.0347
_diffrn_reflns_limit_h_max 17
_diffrn_reflns_limit_h_min -17
_diffrn_reflns_limit_k_max 14
_diffrn_reflns_limit_k_min -15
_diffrn_reflns_limit_l_max 21
_diffrn_reflns_limit_l_min -21
_diffrn_reflns_number 38367
_diffrn_reflns_theta_full 28.04
_diffrn_reflns_theta_max 28.04
_diffrn_reflns_theta_min 2.22
_exptl_absorpt_coefficient_mu 0.999
_exptl_absorpt_correction_T_max 0.8159
_exptl_absorpt_correction_T_min 0.6296
_exptl_absorpt_correction_type integration
_exptl_absorpt_process_details 'STOE X-RED32'
_exptl_crystal_colour red
_exptl_crystal_density_diffrn 1.461
_exptl_crystal_density_method 'not measured'
_exptl_crystal_description prism
_exptl_crystal_F_000 1072
_exptl_crystal_size_max 0.3
_exptl_crystal_size_mid 0.25
_exptl_crystal_size_min 0.2
_refine_diff_density_max 0.648
_refine_diff_density_min -0.825
_refine_diff_density_rms 0.070
_refine_ls_abs_structure_details 'Flack H D (1983), Acta Cryst. A39, 876-881'
_refine_ls_abs_structure_Flack 0.000(14)
_refine_ls_extinction_method none
_refine_ls_goodness_of_fit_ref 1.044
_refine_ls_hydrogen_treatment mixed
_refine_ls_matrix_type full
_refine_ls_number_parameters 497
_refine_ls_number_reflns 10872
_refine_ls_number_restraints 3
_refine_ls_restrained_S_all 1.044
_refine_ls_R_factor_all 0.0276
_refine_ls_R_factor_gt 0.0259
_refine_ls_shift/su_max 0.002
_refine_ls_shift/su_mean 0.000
_refine_ls_structure_factor_coef Fsqd
_refine_ls_weighting_details 'calc w=1/[\s^2^(Fo^2^)+(0.0314P)^2^+1.0754P] where P=(Fo^2^+2Fc^2^)/3'
_refine_ls_weighting_scheme calc
_refine_ls_wR_factor_gt 0.0626
_refine_ls_wR_factor_ref 0.0632
_reflns_number_gt 10467
_reflns_number_total 10872
_reflns_threshold_expression >2sigma(I)
_cod_data_source_file ja508447d_si_006.cif
_cod_data_source_block d:\dtbpepdhco
_cod_original_sg_symbol_H-M 'P 21'
_cod_database_code 4123016

loop_
_symmetry_equiv_pos_as_xyz
'x, y, z'
'-x, y+1/2, -z'

loop_
_atom_site_label
_atom_site_type_symbol
_atom_site_fract_x
_atom_site_fract_y
_atom_site_fract_z
_atom_site_U_iso_or_equiv
_atom_site_adp_type
_atom_site_occupancy
_atom_site_symmetry_multiplicity
_atom_site_calc_flag
_atom_site_refinement_flags
C1 C 0.5568(2) 0.9204(3) 0.6790(2) 0.0262(6) Uani 1 1 d .
C2 C 0.6661(3) 0.7548(3) 0.9062(2) 0.0294(7) Uani 1 1 d .
H2A H 0.6511 0.6715 0.9100 0.035 Uiso 1 1 calc R
H2B H 0.6040 0.7915 0.8603 0.035 Uiso 1 1 calc R
H2C H 0.6782 0.7928 0.9621 0.035 Uiso 1 1 calc R
C3 C 0.7527(3) 0.6952(3) 0.8030(2) 0.0312(7) Uani 1 1 d .
H3A H 0.6925 0.7271 0.7530 0.037 Uiso 1 1 calc R
H3B H 0.7365 0.6141 0.8130 0.037 Uiso 1 1 calc R
H3C H 0.8194 0.6974 0.7911 0.037 Uiso 1 1 calc R
C4 C 0.8650(3) 0.7198(3) 0.9618(2) 0.0326(7) Uani 1 1 d .
H4C H 0.9304 0.7223 0.9482 0.039 Uiso 1 1 calc R
H4B H 0.8500 0.6387 0.9728 0.039 Uiso 1 1 calc R
H4A H 0.8762 0.7672 1.0137 0.039 Uiso 1 1 calc R
C5 C 0.7682(2) 0.7686(3) 0.88437(19) 0.0240(6) Uani 1 1 d .
C6 C 0.9959(3) 0.8884(3) 0.8721(2) 0.0342(7) Uani 1 1 d .
H6A H 1.0167 0.9049 0.9344 0.041 Uiso 1 1 calc R
H6B H 1.0536 0.9148 0.8533 0.041 Uiso 1 1 calc R
H6C H 0.9847 0.8041 0.8620 0.041 Uiso 1 1 calc R
C7 C 0.9134(3) 1.0854(3) 0.8278(2) 0.0309(7) Uani 1 1 d .
H7A H 0.9672 1.1039 0.8027 0.037 Uiso 1 1 calc R
H7B H 0.9417 1.1079 0.8894 0.037 Uiso 1 1 calc R
H7C H 0.8462 1.1286 0.7966 0.037 Uiso 1 1 calc R
C8 C 0.8532(3) 0.9216(3) 0.7235(2) 0.0304(7) Uani 1 1 d .
H8C H 0.7847 0.9615 0.6905 0.036 Uiso 1 1 calc R
H8B H 0.8425 0.8367 0.7168 0.036 Uiso 1 1 calc R
H8A H 0.9087 0.9457 0.7015 0.036 Uiso 1 1 calc R
C9 C 0.8899(2) 0.9538(3) 0.8198(2) 0.0257(6) Uani 1 1 d .
C10 C 0.8294(2) 0.9942(3) 0.97124(16) 0.0217(6) Uani 1 1 d .
H10A H 0.8044 0.9456 1.0094 0.026 Uiso 1 1 calc R
H10B H 0.9097 0.9905 0.9947 0.026 Uiso 1 1 calc R
C11 C 0.7955(2) 1.1211(3) 0.97673(17) 0.0212(5) Uani 1 1 d .
H11A H 0.8418 1.1736 0.9581 0.025 Uiso 1 1 calc R
H11B H 0.8086 1.1396 1.0382 0.025 Uiso 1 1 calc R
C12 C 0.6050(3) 1.2234(3) 1.0578(2) 0.0354(8) Uani 1 1 d .
H12A H 0.5764 1.1976 1.1012 0.042 Uiso 1 1 calc R
H12B H 0.5723 1.2987 1.0333 0.042 Uiso 1 1 calc R
H12C H 0.6840 1.2322 1.0854 0.042 Uiso 1 1 calc R
C13 C 0.4553(3) 1.1321(4) 0.9319(2) 0.0374(8) Uani 1 1 d .
H13A H 0.4323 1.2102 0.9074 0.045 Uiso 1 1 calc R
H13B H 0.4168 1.1109 0.9698 0.045 Uiso 1 1 calc R
H13C H 0.4384 1.0750 0.8845 0.045 Uiso 1 1 calc R
C14 C 0.6088(3) 1.0117(3) 1.0269(2) 0.0352(7) Uani 1 1 d .
H14C H 0.5915 0.9518 0.9814 0.042 Uiso 1 1 calc R
H14B H 0.5681 0.9959 1.0641 0.042 Uiso 1 1 calc R
H14A H 0.6867 1.0100 1.0623 0.042 Uiso 1 1 calc R
C15 C 0.5774(2) 1.1324(3) 0.98484(18) 0.0228(6) Uani 1 1 d .
C16 C 0.7156(3) 1.3908(3) 0.9510(2) 0.0385(8) Uani 1 1 d .
H16A H 0.6761 1.4009 0.9897 0.046 Uiso 1 1 calc R
H16B H 0.7240 1.4669 0.9270 0.046 Uiso 1 1 calc R
H16C H 0.7873 1.3574 0.9838 0.046 Uiso 1 1 calc R
C17 C 0.5347(3) 1.3523(3) 0.8305(2) 0.0345(7) Uani 1 1 d .
H17A H 0.5358 1.4321 0.8091 0.041 Uiso 1 1 calc R
H17B H 0.4982 1.3521 0.8718 0.041 Uiso 1 1 calc R
H17C H 0.4956 1.3008 0.7813 0.041 Uiso 1 1 calc R
C18 C 0.7055(3) 1.3106(3) 0.8087(2) 0.0335(7) Uani 1 1 d .
H18C H 0.6734 1.2495 0.7650 0.040 Uiso 1 1 calc R
H18B H 0.7836 1.2966 0.8380 0.040 Uiso 1 1 calc R
H18A H 0.6935 1.3873 0.7801 0.040 Uiso 1 1 calc R
C19 C 0.6519(3) 1.3081(3) 0.8763(2) 0.0267(6) Uani 1 1 d .
C20 C 0.3989(3) 0.6591(3) 0.7029(2) 0.0324(7) Uani 1 1 d .
H20A H 0.4378 0.6180 0.6718 0.039 Uiso 1 1 calc R
H20B H 0.3875 0.6058 0.7450 0.039 Uiso 1 1 calc R
H20C H 0.4417 0.7266 0.7338 0.039 Uiso 1 1 calc R
C21 C 0.2227(3) 0.5977(3) 0.5861(2) 0.0326(7) Uani 1 1 d .
H21A H 0.2045 0.5455 0.6254 0.039 Uiso 1 1 calc R
H21B H 0.2654 0.5548 0.5590 0.039 Uiso 1 1 calc R
H21C H 0.1558 0.6267 0.5408 0.039 Uiso 1 1 calc R
C22 C 0.2276(3) 0.7547(3) 0.6911(2) 0.0289(6) Uani 1 1 d .
H22C H 0.1527 0.7721 0.6523 0.035 Uiso 1 1 calc R
H22B H 0.2637 0.8271 0.7189 0.035 Uiso 1 1 calc R
H22A H 0.2272 0.6991 0.7359 0.035 Uiso 1 1 calc R
C23 C 0.2890(3) 0.7010(3) 0.6378(2) 0.0246(6) Uani 1 1 d .
C24 C 0.4426(3) 0.6699(3) 0.5158(2) 0.0314(7) Uani 1 1 d .
H24A H 0.5037 0.7045 0.5638 0.038 Uiso 1 1 calc R
H24B H 0.4666 0.6464 0.4691 0.038 Uiso 1 1 calc R
H24C H 0.4161 0.6010 0.5369 0.038 Uiso 1 1 calc R
C25 C 0.3916(3) 0.8635(3) 0.4415(2) 0.0275(6) Uani 1 1 d .
H25A H 0.4158 0.8346 0.3962 0.033 Uiso 1 1 calc R
H25B H 0.4524 0.9019 0.4875 0.033 Uiso 1 1 calc R
H25C H 0.3325 0.9197 0.4160 0.033 Uiso 1 1 calc R
C26 C 0.2559(3) 0.7008(3) 0.4058(2) 0.0345(7) Uani 1 1 d .
H26C H 0.1975 0.7577 0.3800 0.041 Uiso 1 1 calc R
H26B H 0.2287 0.6346 0.4291 0.041 Uiso 1 1 calc R
H26A H 0.2816 0.6728 0.3611 0.041 Uiso 1 1 calc R
C27 C 0.3512(2) 0.7599(3) 0.4806(2) 0.0254(6) Uani 1 1 d .
C28 C 0.1738(2) 0.8805(3) 0.50505(19) 0.0238(6) Uani 1 1 d .
H28A H 0.1732 0.9079 0.4483 0.029 Uiso 1 1 calc R
H28B H 0.1215 0.8149 0.4931 0.029 Uiso 1 1 calc R
C29 C 0.1327(2) 0.9808(3) 0.54624(17) 0.0237(5) Uani 1 1 d .
H29B H 0.0983 0.9463 0.5842 0.028 Uiso 1 1 calc R
H29A H 0.0757 1.0239 0.4991 0.028 Uiso 1 1 calc R
C30 C 0.1962(2) 1.0485(3) 0.7599(2) 0.0276(6) Uani 1 1 d .
H30A H 0.1531 0.9789 0.7338 0.033 Uiso 1 1 calc R
H30B H 0.1746 1.0783 0.8064 0.033 Uiso 1 1 calc R
H30C H 0.2734 1.0279 0.7843 0.033 Uiso 1 1 calc R
C31 C 0.0527(2) 1.1653(3) 0.6481(2) 0.0319(7) Uani 1 1 d .
H31A H 0.0265 1.1909 0.6930 0.038 Uiso 1 1 calc R
H31B H 0.0154 1.0930 0.6212 0.038 Uiso 1 1 calc R
H31C H 0.0378 1.2262 0.6035 0.038 Uiso 1 1 calc R
C32 C 0.2339(3) 1.2553(3) 0.7338(2) 0.0306(7) Uani 1 1 d .
H32C H 0.2113 1.3199 0.6919 0.037 Uiso 1 1 calc R
H32B H 0.3126 1.2447 0.7537 0.037 Uiso 1 1 calc R
H32A H 0.2145 1.2733 0.7838 0.037 Uiso 1 1 calc R
C33 C 0.1765(2) 1.1428(3) 0.69010(19) 0.0241(6) Uani 1 1 d .
C34 C 0.3373(3) 1.2864(3) 0.5785(2) 0.0331(7) Uani 1 1 d .
H34A H 0.3261 1.3319 0.6245 0.040 Uiso 1 1 calc R
H34B H 0.3459 1.3397 0.5354 0.040 Uiso 1 1 calc R
H34C H 0.4027 1.2383 0.6041 0.040 Uiso 1 1 calc R
C35 C 0.1337(3) 1.2795(3) 0.4973(2) 0.0356(8) Uani 1 1 d .
H35A H 0.1399 1.3364 0.4552 0.043 Uiso 1 1 calc R
H35B H 0.1228 1.3210 0.5450 0.043 Uiso 1 1 calc R
H35C H 0.0717 1.2277 0.4683 0.043 Uiso 1 1 calc R
C36 C 0.2543(3) 1.1450(3) 0.4568(2) 0.0319(7) Uani 1 1 d .
H36A H 0.3167 1.0921 0.4790 0.038 Uiso 1 1 calc R
H36B H 0.2674 1.2038 0.4189 0.038 Uiso 1 1 calc R
H36C H 0.1890 1.1000 0.4235 0.038 Uiso 1 1 calc R
C37 C 0.2382(3) 1.2064(3) 0.5338(2) 0.0275(6) Uani 1 1 d .
C38 C 1.0453(3) 0.9536(3) 0.21662(19) 0.0270(7) Uani 1 1 d .
F1 F 1.0102(2) 0.8441(2) 0.19985(19) 0.0591(7) Uani 1 1 d .
F2 F 1.14712(17) 0.9497(2) 0.27634(13) 0.0492(6) Uani 1 1 d .
F3 F 1.05317(14) 0.9944(2) 0.14367(11) 0.0384(5) Uani 1 1 d .
O1 O 0.59672(18) 0.8751(2) 0.63574(16) 0.0379(6) Uani 1 1 d .
O2 O 0.96965(18) 0.9891(3) 0.33467(14) 0.0373(6) Uani 1 1 d .
O3 O 1.0073(3) 1.1559(3) 0.2617(2) 0.0548(8) Uani 1 1 d .
O4 O 0.85420(18) 1.0304(3) 0.18544(16) 0.0476(7) Uani 1 1 d .
P1 P 0.77752(6) 0.92864(7) 0.86105(5) 0.01935(14) Uani 1 1 d .
P2 P 0.65105(6) 1.15097(6) 0.90870(4) 0.01853(14) Uani 1 1 d .
P3 P 0.31061(6) 0.82304(6) 0.56928(5) 0.01948(14) Uani 1 1 d .
P4 P 0.23689(6) 1.08691(7) 0.61127(5) 0.02068(14) Uani 1 1 d .
S1 S 0.95875(6) 1.04303(7) 0.25402(5) 0.02743(16) Uani 1 1 d .
Pd1 Pd 0.606686(15) 1.019137(17) 0.788630(12) 0.01706(5) Uani 1 1 d D
H1 H 0.4855(18) 1.083(2) 0.725(2) 0.055(13) Uiso 1 1 d D
Pd2 Pd 0.406039(15) 0.980653(17) 0.657542(12) 0.01757(5) Uani 1 1 d D

loop_
_atom_site_aniso_label
_atom_site_aniso_U_11
_atom_site_aniso_U_22
_atom_site_aniso_U_33
_atom_site_aniso_U_23
_atom_site_aniso_U_13
_atom_site_aniso_U_12
C1 0.0193(13) 0.0317(17) 0.0261(14) -0.0039(12) 0.0069(11) -0.0006(12)
C2 0.0312(16) 0.0233(16) 0.0379(17) 0.0035(13) 0.0180(14) -0.0008(12)
C3 0.0415(18) 0.0193(15) 0.0347(17) -0.0002(13) 0.0166(14) 0.0002(13)
C4 0.0350(17) 0.0267(17) 0.0335(17) 0.0115(13) 0.0099(14) 0.0065(13)
C5 0.0239(14) 0.0235(15) 0.0253(14) 0.0049(11) 0.0102(12) 0.0024(11)
C6 0.0271(15) 0.0408(19) 0.0403(18) 0.0053(15) 0.0192(14) 0.0076(14)
C7 0.0364(17) 0.0271(17) 0.0379(17) -0.0016(13) 0.0240(14) -0.0029(13)
C8 0.0415(18) 0.0271(16) 0.0286(15) 0.0001(12) 0.0200(14) 0.0019(13)
C9 0.0275(14) 0.0256(17) 0.0301(14) 0.0005(11) 0.0177(12) 0.0018(11)
C10 0.0208(12) 0.0248(16) 0.0176(11) 0.0033(11) 0.0052(9) 0.0029(11)
C11 0.0208(13) 0.0259(15) 0.0152(12) -0.0032(10) 0.0047(10) -0.0031(11)
C12 0.0382(18) 0.049(2) 0.0242(15) -0.0072(15) 0.0182(14) -0.0026(16)
C13 0.0237(15) 0.065(3) 0.0271(16) -0.0012(16) 0.0142(13) -0.0008(15)
C14 0.0365(16) 0.0390(19) 0.0389(16) 0.0091(15) 0.0243(13) 0.0005(15)
C15 0.0236(14) 0.0307(16) 0.0169(12) -0.0018(11) 0.0109(11) -0.0001(11)
C16 0.047(2) 0.0272(17) 0.0412(19) -0.0071(14) 0.0172(16) -0.0072(15)
C17 0.0343(17) 0.0299(17) 0.0398(18) 0.0028(14) 0.0147(15) 0.0084(14)
C18 0.0442(19) 0.0258(17) 0.0405(19) 0.0084(14) 0.0274(16) 0.0054(14)
C19 0.0313(16) 0.0223(15) 0.0300(15) 0.0003(12) 0.0156(13) 0.0028(12)
C20 0.0309(16) 0.0328(18) 0.0323(16) 0.0082(13) 0.0106(13) 0.0050(13)
C21 0.0415(18) 0.0243(16) 0.0347(17) -0.0027(13) 0.0173(14) -0.0054(14)
C22 0.0316(16) 0.0299(17) 0.0287(15) 0.0017(12) 0.0155(13) -0.0018(12)
C23 0.0283(15) 0.0225(15) 0.0233(14) 0.0018(12) 0.0101(12) -0.0026(12)
C24 0.0335(16) 0.0295(17) 0.0356(17) -0.0028(13) 0.0181(14) 0.0046(13)
C25 0.0298(15) 0.0277(16) 0.0288(15) -0.0027(12) 0.0156(12) -0.0005(12)
C26 0.0408(18) 0.0362(19) 0.0282(16) -0.0096(14) 0.0150(14) -0.0042(14)
C27 0.0279(15) 0.0257(16) 0.0262(14) -0.0013(12) 0.0143(12) 0.0021(12)
C28 0.0206(13) 0.0268(15) 0.0214(13) -0.0028(11) 0.0049(11) -0.0033(11)
C29 0.0175(11) 0.0288(14) 0.0229(12) -0.0010(12) 0.0056(10) 0.0004(12)
C30 0.0263(14) 0.0325(17) 0.0260(14) 0.0011(12) 0.0121(11) 0.0040(12)
C31 0.0181(14) 0.045(2) 0.0342(16) 0.0025(14) 0.0119(12) 0.0072(13)
C32 0.0291(16) 0.0309(17) 0.0346(17) -0.0063(13) 0.0153(13) 0.0041(13)
C33 0.0174(13) 0.0288(16) 0.0265(14) -0.0012(12) 0.0087(11) 0.0042(11)
C34 0.0340(17) 0.0288(17) 0.0402(18) -0.0008(14) 0.0183(14) -0.0027(13)
C35 0.0403(19) 0.0348(19) 0.0359(18) 0.0080(15) 0.0194(15) 0.0088(15)
C36 0.0370(17) 0.0339(17) 0.0302(16) 0.0066(13) 0.0189(14) 0.0039(14)
C37 0.0291(15) 0.0245(15) 0.0332(16) 0.0033(12) 0.0167(13) 0.0046(12)
C38 0.0328(15) 0.0304(18) 0.0186(13) 0.0034(11) 0.0107(11) 0.0013(12)
F1 0.095(2) 0.0310(12) 0.0767(18) -0.0085(12) 0.0614(16) -0.0050(13)
F2 0.0357(11) 0.0842(19) 0.0262(9) 0.0042(10) 0.0100(8) 0.0253(11)
F3 0.0329(9) 0.0602(15) 0.0234(8) 0.0049(9) 0.0121(7) -0.0037(10)
O1 0.0264(11) 0.0515(16) 0.0332(12) -0.0193(11) 0.0085(10) 0.0048(10)
O2 0.0381(12) 0.0528(16) 0.0229(10) 0.0038(11) 0.0140(9) 0.0068(12)
O3 0.066(2) 0.0284(14) 0.085(2) -0.0019(14) 0.0450(18) -0.0030(13)
O4 0.0275(11) 0.080(2) 0.0320(12) 0.0090(14) 0.0076(9) 0.0066(13)
P1 0.0194(3) 0.0206(3) 0.0184(3) 0.0018(3) 0.0074(3) 0.0030(3)
P2 0.0194(3) 0.0204(3) 0.0167(3) -0.0011(3) 0.0080(3) -0.0002(3)
P3 0.0185(3) 0.0207(4) 0.0191(3) -0.0021(3) 0.0069(3) -0.0001(3)
P4 0.0169(3) 0.0216(4) 0.0242(3) -0.0003(3) 0.0086(3) 0.0017(3)
S1 0.0261(3) 0.0294(4) 0.0279(3) 0.0040(3) 0.0114(3) 0.0038(3)
Pd1 0.01562(9) 0.01926(10) 0.01532(8) -0.00057(7) 0.00477(6) -0.00065(7)
Pd2 0.01480(9) 0.02126(10) 0.01590(8) -0.00201(7) 0.00499(7) -0.00022(7)

loop_
_atom_type_symbol
_atom_type_description
_atom_type_scat_dispersion_real
_atom_type_scat_dispersion_imag
_atom_type_scat_source
C C 0.0033 0.0016 'International Tables Vol C Tables 4.2.6.8 and 6.1.1.4'
H H 0.0000 0.0000 'International Tables Vol C Tables 4.2.6.8 and 6.1.1.4'
F F 0.0171 0.0103 'International Tables Vol C Tables 4.2.6.8 and 6.1.1.4'
O O 0.0106 0.0060 'International Tables Vol C Tables 4.2.6.8 and 6.1.1.4'
P P 0.1023 0.0942 'International Tables Vol C Tables 4.2.6.8 and 6.1.1.4'
S S 0.1246 0.1234 'International Tables Vol C Tables 4.2.6.8 and 6.1.1.4'
Pd Pd -0.9988 1.0072 'International Tables Vol C Tables 4.2.6.8 and 6.1.1.4'

loop_
_geom_angle_atom_site_label_1
_geom_angle_atom_site_label_2
_geom_angle_atom_site_label_3
_geom_angle
O1 C1 Pd2 134.3(2)
O1 C1 Pd1 136.9(2)
Pd2 C1 Pd1 86.19(12)
C3 C5 C4 109.0(3)
C3 C5 C2 108.3(3)
C4 C5 C2 107.5(3)
C3 C5 P1 110.3(2)
C4 C5 P1 115.1(2)
C2 C5 P1 106.3(2)
C8 C9 C7 107.6(3)
C8 C9 C6 109.5(3)
C7 C9 C6 108.3(3)
C8 C9 P1 111.0(2)
C7 C9 P1 106.4(2)
C6 C9 P1 113.8(2)
C11 C10 P1 115.72(18)
C10 C11 P2 113.51(19)
C13 C15 C12 109.9(3)
C13 C15 C14 107.8(3)
C12 C15 C14 108.0(3)
C13 C15 P2 109.04(19)
C12 C15 P2 115.1(2)
C14 C15 P2 106.7(2)
C16 C19 C17 110.1(3)
C16 C19 C18 108.1(3)
C17 C19 C18 107.2(3)
C16 C19 P2 114.9(2)
C17 C19 P2 109.9(2)
C18 C19 P2 106.3(2)
C21 C23 C20 110.4(3)
C21 C23 C22 108.1(3)
C20 C23 C22 107.0(3)
C21 C23 P3 114.8(2)
C20 C23 P3 109.5(2)
C22 C23 P3 106.6(2)
C24 C27 C25 108.8(2)
C24 C27 C26 107.6(3)
C25 C27 C26 107.9(3)
C24 C27 P3 112.4(2)
C25 C27 P3 106.4(2)
C26 C27 P3 113.6(2)
C29 C28 P3 116.60(19)
C28 C29 P4 115.69(18)
C30 C33 C32 108.8(3)
C30 C33 C31 107.8(3)
C32 C33 C31 109.2(3)
C30 C33 P4 106.9(2)
C32 C33 P4 110.2(2)
C31 C33 P4 113.9(2)
C35 C37 C36 108.1(3)
C35 C37 C34 110.4(3)
C36 C37 C34 107.8(3)
C35 C37 P4 115.0(2)
C36 C37 P4 106.0(2)
C34 C37 P4 109.2(2)
F1 C38 F3 106.3(3)
F1 C38 F2 107.5(3)
F3 C38 F2 106.0(2)
F1 C38 S1 112.5(2)
F3 C38 S1 113.0(2)
F2 C38 S1 111.1(2)
C10 P1 C5 102.66(13)
C10 P1 C9 104.23(13)
C5 P1 C9 110.22(13)
C10 P1 Pd1 104.55(9)
C5 P1 Pd1 113.73(10)
C9 P1 Pd1 119.35(10)
C11 P2 C19 103.46(14)
C11 P2 C15 104.76(13)
C19 P2 C15 111.19(14)
C11 P2 Pd1 105.23(9)
C19 P2 Pd1 113.08(10)
C15 P2 Pd1 117.53(10)
C28 P3 C23 105.51(14)
C28 P3 C27 101.35(14)
C23 P3 C27 109.86(14)
C28 P3 Pd2 105.51(10)
C23 P3 Pd2 111.02(10)
C27 P3 Pd2 121.81(10)
C29 P4 C37 106.08(14)
C29 P4 C33 101.74(13)
C37 P4 C33 110.15(14)
C29 P4 Pd2 104.97(10)
C37 P4 Pd2 109.49(10)
C33 P4 Pd2 122.78(9)
O3 S1 O2 115.14(19)
O3 S1 O4 115.7(2)
O2 S1 O4 115.01(15)
O3 S1 C38 102.37(16)
O2 S1 C38 102.97(14)
O4 S1 C38 102.90(16)
C1 Pd1 P1 97.86(9)
C1 Pd1 P2 173.70(9)
P1 Pd1 P2 88.07(3)
C1 Pd1 Pd2 46.84(8)
P1 Pd1 Pd2 141.67(2)
P2 Pd1 Pd2 128.026(19)
H1 Pd2 C1 77.8(9)
H1 Pd2 P3 173.7(7)
C1 Pd2 P3 96.54(9)
H1 Pd2 P4 97.9(8)
C1 Pd2 P4 166.34(9)
P3 Pd2 P4 88.21(3)
H1 Pd2 Pd1 36.0(7)
C1 Pd2 Pd1 46.97(9)
P3 Pd2 Pd1 137.71(2)
P4 Pd2 Pd1 132.58(2)

loop_
_geom_bond_atom_site_label_1
_geom_bond_atom_site_label_2
_geom_bond_distance
C1 O1 1.164(4)
C1 Pd2 2.023(3)
C1 Pd1 2.027(3)
C2 C5 1.542(4)
C3 C5 1.536(4)
C4 C5 1.539(4)
C5 P1 1.883(3)
C6 C9 1.541(4)
C7 C9 1.531(4)
C8 C9 1.528(4)
C9 P1 1.889(3)
C10 C11 1.532(4)
C10 P1 1.850(3)
C11 P2 1.856(3)
C12 C15 1.531(4)
C13 C15 1.528(4)
C14 C15 1.531(5)
C15 P2 1.882(3)
C16 C19 1.532(5)
C17 C19 1.539(5)
C18 C19 1.541(4)
C19 P2 1.876(3)
C20 C23 1.529(4)
C21 C23 1.527(4)
C22 C23 1.541(4)
C23 P3 1.889(3)
C24 C27 1.531(4)
C25 C27 1.542(4)
C26 C27 1.552(4)
C27 P3 1.892(3)
C28 C29 1.537(4)
C28 P3 1.847(3)
C29 P4 1.851(3)
C30 C33 1.530(4)
C31 C33 1.549(4)
C32 C33 1.530(4)
C33 P4 1.888(3)
C34 C37 1.544(5)
C35 C37 1.537(4)
C36 C37 1.543(4)
C37 P4 1.880(3)
C38 F1 1.327(4)
C38 F3 1.338(3)
C38 F2 1.343(4)
C38 S1 1.817(3)
O2 S1 1.430(2)
O3 S1 1.427(3)
O4 S1 1.433(2)
P1 Pd1 2.3697(7)
P2 Pd1 2.3861(7)
P3 Pd2 2.3647(7)
P4 Pd2 2.4137(7)
Pd1 Pd2 2.7666(3)
Pd2 H1 1.685(19)

loop_
_geom_torsion_atom_site_label_1
_geom_torsion_atom_site_label_2
_geom_torsion_atom_site_label_3
_geom_torsion_atom_site_label_4
_geom_torsion
P1 C10 C11 P2 42.2(3)
P3 C28 C29 P4 35.7(3)
C11 C10 P1 C5 -150.9(2)
C11 C10 P1 C9 94.1(2)
C11 C10 P1 Pd1 -32.0(2)
C3 C5 P1 C10 -166.4(2)
C4 C5 P1 C10 -42.5(3)
C2 C5 P1 C10 76.4(2)
C3 C5 P1 C9 -55.8(2)
C4 C5 P1 C9 68.1(3)
C2 C5 P1 C9 -173.0(2)
C3 C5 P1 Pd1 81.3(2)
C4 C5 P1 Pd1 -154.8(2)
C2 C5 P1 Pd1 -35.9(2)
C8 C9 P1 C10 -171.2(2)
C7 C9 P1 C10 -54.5(2)
C6 C9 P1 C10 64.7(3)
C8 C9 P1 C5 79.3(2)
C7 C9 P1 C5 -164.0(2)
C6 C9 P1 C5 -44.8(3)
C8 C9 P1 Pd1 -55.1(2)
C7 C9 P1 Pd1 61.6(2)
C6 C9 P1 Pd1 -179.18(19)
C10 C11 P2 C19 -148.8(2)
C10 C11 P2 C15 94.6(2)
C10 C11 P2 Pd1 -29.9(2)
C16 C19 P2 C11 -46.8(3)
C17 C19 P2 C11 -171.6(2)
C18 C19 P2 C11 72.6(2)
C16 C19 P2 C15 65.1(3)
C17 C19 P2 C15 -59.7(3)
C18 C19 P2 C15 -175.4(2)
C16 C19 P2 Pd1 -160.1(2)
C17 C19 P2 Pd1 75.1(2)
C18 C19 P2 Pd1 -40.7(2)
C13 C15 P2 C11 -169.3(2)
C12 C15 P2 C11 66.7(3)
C14 C15 P2 C11 -53.1(2)
C13 C15 P2 C19 79.6(3)
C12 C15 P2 C19 -44.4(3)
C14 C15 P2 C19 -164.2(2)
C13 C15 P2 Pd1 -52.9(3)
C12 C15 P2 Pd1 -177.0(2)
C14 C15 P2 Pd1 63.3(2)
C29 C28 P3 C23 90.2(2)
C29 C28 P3 C27 -155.3(2)
C29 C28 P3 Pd2 -27.4(2)
C21 C23 P3 C28 63.1(3)
C20 C23 P3 C28 -172.0(2)
C22 C23 P3 C28 -56.6(2)
C21 C23 P3 C27 -45.4(3)
C20 C23 P3 C27 79.5(2)
C22 C23 P3 C27 -165.1(2)
C21 C23 P3 Pd2 176.9(2)
C20 C23 P3 Pd2 -58.2(2)
C22 C23 P3 Pd2 57.3(2)
C24 C27 P3 C28 -159.9(2)
C25 C27 P3 C28 81.1(2)
C26 C27 P3 C28 -37.5(3)
C24 C27 P3 C23 -48.7(3)
C25 C27 P3 C23 -167.6(2)
C26 C27 P3 C23 73.8(3)
C24 C27 P3 Pd2 83.6(2)
C25 C27 P3 Pd2 -35.3(2)
C26 C27 P3 Pd2 -153.9(2)
C28 C29 P4 C37 91.4(2)
C28 C29 P4 C33 -153.4(2)
C28 C29 P4 Pd2 -24.5(2)
C35 C37 P4 C29 65.8(3)
C36 C37 P4 C29 -53.6(2)
C34 C37 P4 C29 -169.4(2)
C35 C37 P4 C33 -43.6(3)
C36 C37 P4 C33 -162.9(2)
C34 C37 P4 C33 81.2(2)
C35 C37 P4 Pd2 178.6(2)
C36 C37 P4 Pd2 59.2(2)
C34 C37 P4 Pd2 -56.6(2)
C30 C33 P4 C29 77.4(2)
C32 C33 P4 C29 -164.6(2)
C31 C33 P4 C29 -41.5(3)
C30 C33 P4 C37 -170.4(2)
C32 C33 P4 C37 -52.4(2)
C31 C33 P4 C37 70.7(3)
C30 C33 P4 Pd2 -39.2(2)
C32 C33 P4 Pd2 78.8(2)
C31 C33 P4 Pd2 -158.07(19)
F1 C38 S1 O3 -176.1(3)
F3 C38 S1 O3 -55.7(3)
F2 C38 S1 O3 63.3(3)
F1 C38 S1 O2 64.1(3)
F3 C38 S1 O2 -175.5(2)
F2 C38 S1 O2 -56.5(3)
F1 C38 S1 O4 -55.8(3)
F3 C38 S1 O4 64.7(3)
F2 C38 S1 O4 -176.4(2)
O1 C1 Pd1 P1 -34.7(4)
Pd2 C1 Pd1 P1 162.96(8)
O1 C1 Pd1 P2 125.3(7)
Pd2 C1 Pd1 P2 -37.1(9)
O1 C1 Pd1 Pd2 162.4(5)
C10 P1 Pd1 C1 -172.43(13)
C5 P1 Pd1 C1 -61.25(14)
C9 P1 Pd1 C1 71.63(15)
C10 P1 Pd1 P2 9.73(10)
C5 P1 Pd1 P2 120.91(11)
C9 P1 Pd1 P2 -106.21(11)
C10 P1 Pd1 Pd2 -152.27(9)
C5 P1 Pd1 Pd2 -41.09(11)
C9 P1 Pd1 Pd2 91.79(12)
C11 P2 Pd1 C1 -151.8(8)
C19 P2 Pd1 C1 -39.6(8)
C15 P2 Pd1 C1 92.1(8)
C11 P2 Pd1 P1 8.32(10)
C19 P2 Pd1 P1 120.54(11)
C15 P2 Pd1 P1 -107.77(11)
C11 P2 Pd1 Pd2 174.23(9)
C19 P2 Pd1 Pd2 -73.54(11)
C15 P2 Pd1 Pd2 58.15(11)
O1 C1 Pd2 H1 -141.6(15)
Pd1 C1 Pd2 H1 21.6(14)
O1 C1 Pd2 P3 41.1(4)
Pd1 C1 Pd2 P3 -155.74(8)
O1 C1 Pd2 P4 -68.7(6)
Pd1 C1 Pd2 P4 94.5(4)
O1 C1 Pd2 Pd1 -163.2(5)
C28 P3 Pd2 H1 178(14)
C23 P3 Pd2 H1 64(14)
C27 P3 Pd2 H1 -68(14)
C28 P3 Pd2 C1 -158.07(14)
C23 P3 Pd2 C1 88.10(14)
C27 P3 Pd2 C1 -43.71(15)
C28 P3 Pd2 P4 9.09(10)
C23 P3 Pd2 P4 -104.74(11)
C27 P3 Pd2 P4 123.45(12)
C28 P3 Pd2 Pd1 175.42(10)
C23 P3 Pd2 Pd1 61.59(11)
C27 P3 Pd2 Pd1 -70.22(12)
C29 P4 Pd2 H1 -172.7(15)
C37 P4 Pd2 H1 73.8(15)
C33 P4 Pd2 H1 -57.7(15)
C29 P4 Pd2 C1 116.8(4)
C37 P4 Pd2 C1 3.3(4)
C33 P4 Pd2 C1 -128.2(4)
C29 P4 Pd2 P3 6.04(10)
C37 P4 Pd2 P3 -107.46(11)
C33 P4 Pd2 P3 121.05(12)
C29 P4 Pd2 Pd1 -161.49(9)
C37 P4 Pd2 Pd1 85.01(11)
C33 P4 Pd2 Pd1 -46.48(13)
C1 Pd1 Pd2 H1 -142(3)
P1 Pd1 Pd2 H1 -170(3)
P2 Pd1 Pd2 H1 33(3)
P1 Pd1 Pd2 C1 -27.91(13)
P2 Pd1 Pd2 C1 175.18(13)
C1 Pd1 Pd2 P3 37.36(13)
P1 Pd1 Pd2 P3 9.45(4)
P2 Pd1 Pd2 P3 -147.47(4)
C1 Pd1 Pd2 P4 -161.36(13)
P1 Pd1 Pd2 P4 170.74(4)
P2 Pd1 Pd2 P4 13.82(4)
